data_2211142
loop_
_publ_author_name
'Zhang, Zhong'
'Li, Yi-Zhi'
'Wu, Li-Zhen'
'Feng, Xi-Mei'
'Wang, Zhi-Lin'

_publ_section_title
;
Tris[2-(4-hydroxybenzoyloxy)ethyl]ammonium chloride
;
_journal_coeditor_code OB2071
_journal_issue 11
_journal_name_full 'Acta Crystallographica, Section E'
_journal_page_first m2823
_journal_page_last m2825
_journal_paper_doi 10.1107/S1600536806040001
_journal_volume 62
_journal_year 2006
_chemical_formula_iupac 'C27 H28 N O9 + , Cl -'
_chemical_formula_moiety 'C27 H28 N O9 + , Cl -'
_chemical_formula_sum 'C27 H28 Cl N O9'
_chemical_formula_weight 545.95
_chemical_name_systematic
;
Tris[2-(4-hydroxybenzoyloxy)ethyl]ammonium chloride
;
_space_group_IT_number 14
_symmetry_cell_setting monoclinic
_symmetry_space_group_name_Hall '-P 2ybc'
_symmetry_space_group_name_H-M 'P 1 21/c 1'
_atom_sites_solution_hydrogens geom
_atom_sites_solution_primary direct
_atom_sites_solution_secondary difmap
_cell_angle_alpha 90.00
_cell_angle_beta 113.603(3)
_cell_angle_gamma 90.00
_cell_formula_units_Z 4
_cell_length_a 11.963(2)
_cell_length_b 15.857(3)
_cell_length_c 14.939(2)
_cell_measurement_reflns_used 694
_cell_measurement_temperature 298(2)
_cell_measurement_theta_max 14.15
_cell_measurement_theta_min 2.25
_cell_volume 2596.8(7)
_computing_cell_refinement 'SAINT (Bruker, 2000)'
_computing_data_collection 'SMART (Bruker, 2000)'
_computing_data_reduction SAINT
_computing_molecular_graphics SHELXTL
_computing_publication_material SHELXTL
_computing_structure_refinement SHELXTL
_computing_structure_solution 'SHELXTL (Bruker, 2000)'
_diffrn_ambient_temperature 298(2)
_diffrn_measured_fraction_theta_full 0.989
_diffrn_measured_fraction_theta_max 0.989
_diffrn_measurement_device_type 'Bruker SMART CCD area-detector'
_diffrn_measurement_method '\f and \w'
_diffrn_radiation_monochromator graphite
_diffrn_radiation_source 'fine-focus sealed tube'
_diffrn_radiation_type MoK\a
_diffrn_radiation_wavelength 0.71073
_diffrn_reflns_av_R_equivalents 0.0277
_diffrn_reflns_av_sigmaI/netI 0.0308
_diffrn_reflns_limit_h_max 14
_diffrn_reflns_limit_h_min -14
_diffrn_reflns_limit_k_max 14
_diffrn_reflns_limit_k_min -19
_diffrn_reflns_limit_l_max 18
_diffrn_reflns_limit_l_min -12
_diffrn_reflns_number 13035
_diffrn_reflns_theta_full 26.00
_diffrn_reflns_theta_max 26.00
_diffrn_reflns_theta_min 1.86
_exptl_absorpt_coefficient_mu 0.203
_exptl_absorpt_correction_T_max 0.96
_exptl_absorpt_correction_T_min 0.95
_exptl_absorpt_correction_type multi-scan
_exptl_absorpt_process_details '(SADABS; Bruker, 2000)'
_exptl_crystal_colour 'pale brown'
_exptl_crystal_density_diffrn 1.396
_exptl_crystal_density_method 'not measured'
_exptl_crystal_description block
_exptl_crystal_F_000 1144
_exptl_crystal_size_max 0.28
_exptl_crystal_size_mid 0.22
_exptl_crystal_size_min 0.18
_refine_diff_density_max 0.144
_refine_diff_density_min -0.149
_refine_ls_extinction_method none
_refine_ls_goodness_of_fit_ref 1.082
_refine_ls_hydrogen_treatment mixed
_refine_ls_matrix_type full
_refine_ls_number_parameters 355
_refine_ls_number_reflns 5048
_refine_ls_number_restraints 0
_refine_ls_restrained_S_all 1.082
_refine_ls_R_factor_all 0.0885
_refine_ls_R_factor_gt 0.0637
_refine_ls_shift/su_max 0.000
_refine_ls_shift/su_mean 0.000
_refine_ls_structure_factor_coef Fsqd
_refine_ls_weighting_details 'calc w = 1/[\s^2^(Fo^2^)+(0.0586P)^2^+1.6462P] where P=(Fo^2^+2Fc^2^)/3'
_refine_ls_weighting_scheme calc
_refine_ls_wR_factor_gt 0.1415
_refine_ls_wR_factor_ref 0.1506
_reflns_number_gt 3908
_reflns_number_total 5048
_reflns_threshold_expression I>2\s(I)
_cod_data_source_file ob2071.cif
_cod_depositor_comments
;
The following automatic conversions were performed:
'_symmetry_cell_setting' value 'Monoclinic' changed to 'monoclinic'
according to '/home/saulius/struct/CIF-dictionaries/cif_core.dic'
dictionary named 'cif_core.dic' version 2.4.1 from 2010-06-29.

Automatic conversion script
Id: cif_fix_enum 1527 2010-12-29 10:47:43Z saulius 
;
_cod_original_sg_symbol_H-M P21/c
_cod_database_code 2211142

loop_
_symmetry_equiv_pos_as_xyz
'x, y, z'
'-x, y+1/2, -z+1/2'
'-x, -y, -z'
'x, -y-1/2, z-1/2'

loop_
_atom_site_type_symbol
_atom_site_label
_atom_site_fract_x
_atom_site_fract_y
_atom_site_fract_z
_atom_site_U_iso_or_equiv
_atom_site_adp_type
_atom_site_calc_flag
_atom_site_refinement_flags
_atom_site_occupancy
C C1 0.3561(3) 0.8612(2) 0.5438(2) 0.0540(8) Uani d . 1
H H1A 0.4432 0.8516 0.5773 0.065 Uiso calc R 1
H H1B 0.3451 0.9158 0.5122 0.065 Uiso calc R 1
C C2 0.3018(3) 0.8647(2) 0.6188(2) 0.0547(8) Uani d . 1
H H2A 0.3190 0.8132 0.6572 0.066 Uiso calc R 1
H H2B 0.3338 0.9123 0.6625 0.066 Uiso calc R 1
C C3 0.1114(3) 0.8903(2) 0.6194(2) 0.0548(8) Uani d . 1
C C4 -0.0187(3) 0.8991(2) 0.5629(2) 0.0550(8) Uani d . 1
C C5 -0.0972(3) 0.9081(2) 0.6118(2) 0.0542(8) Uani d . 1
H H5 -0.0639 0.9084 0.6798 0.065 Uiso calc R 1
C C6 -0.2167(3) 0.9162(2) 0.5643(2) 0.0548(8) Uani d . 1
H H6 -0.2643 0.9245 0.5998 0.066 Uiso calc R 1
C C7 -0.2722(3) 0.9126(2) 0.4648(2) 0.0534(8) Uani d . 1
C C8 -0.1981(3) 0.9011(2) 0.4153(2) 0.0550(8) Uani d . 1
H H8 -0.2333 0.8980 0.3475 0.066 Uiso calc R 1
C C9 -0.0751(3) 0.8943(2) 0.4625(2) 0.0546(8) Uani d . 1
H H9 -0.0281 0.8862 0.4265 0.066 Uiso calc R 1
C C10 0.3222(3) 0.7069(2) 0.5065(2) 0.0529(7) Uani d . 1
H H10A 0.3004 0.7080 0.5624 0.064 Uiso calc R 1
H H10B 0.4090 0.6954 0.5313 0.064 Uiso calc R 1
C C11 0.2582(3) 0.6332(2) 0.4451(2) 0.0533(7) Uani d . 1
H H11A 0.2591 0.6396 0.3808 0.064 Uiso calc R 1
H H11B 0.3035 0.5824 0.4739 0.064 Uiso calc R 1
C C12 0.0534(3) 0.6771(2) 0.3817(2) 0.0533(8) Uani d . 1
C C13 -0.0749(3) 0.6519(2) 0.3523(2) 0.0523(7) Uani d . 1
C C14 -0.1109(3) 0.5752(2) 0.3758(2) 0.0537(8) Uani d . 1
H H14 -0.0520 0.5357 0.4106 0.064 Uiso calc R 1
C C15 -0.2291(3) 0.5565(2) 0.3496(2) 0.0528(8) Uani d . 1
H H15 -0.2507 0.5043 0.3661 0.063 Uiso calc R 1
C C16 -0.3194(3) 0.6136(2) 0.2983(2) 0.0578(8) Uani d . 1
C C17 -0.2844(3) 0.6899(2) 0.2757(2) 0.0590(8) Uani d . 1
H H17 -0.3440 0.7298 0.2434 0.071 Uiso calc R 1
C C18 -0.1656(3) 0.7097(2) 0.2987(2) 0.0562(8) Uani d . 1
H H18 -0.1448 0.7609 0.2792 0.067 Uiso calc R 1
C C19 0.3504(3) 0.8023(2) 0.3832(2) 0.0540(8) Uani d . 1
H H19A 0.4387 0.7990 0.4123 0.065 Uiso calc R 1
H H19B 0.3205 0.7549 0.3390 0.065 Uiso calc R 1
C C20 0.3147(3) 0.8800(2) 0.3267(2) 0.0530(8) Uani d . 1
H H20A 0.3425 0.8789 0.2739 0.064 Uiso calc R 1
H H20B 0.3520 0.9280 0.3681 0.064 Uiso calc R 1
C C21 0.1253(3) 0.84646(19) 0.1996(2) 0.0475(7) Uani d . 1
C C22 -0.0088(3) 0.86123(19) 0.1643(2) 0.0469(7) Uani d . 1
C C23 -0.0794(3) 0.81347(19) 0.0852(2) 0.0468(7) Uani d . 1
H H23 -0.0420 0.7768 0.0570 0.056 Uiso calc R 1
C C24 -0.2044(3) 0.81910(19) 0.0469(2) 0.0482(7) Uani d . 1
H H24 -0.2504 0.7864 -0.0069 0.058 Uiso calc R 1
C C25 -0.2627(3) 0.8723(2) 0.0870(2) 0.0501(7) Uani d . 1
C C26 -0.1914(3) 0.9206(2) 0.1646(2) 0.0505(7) Uani d . 1
H H26 -0.2283 0.9584 0.1918 0.061 Uiso calc R 1
C C27 -0.0676(3) 0.91469(19) 0.2029(2) 0.0489(7) Uani d . 1
H H27 -0.0219 0.9477 0.2566 0.059 Uiso calc R 1
Cl Cl1 0.48879(7) 0.42303(6) 0.30144(8) 0.0722(3) Uani d . 1
N N1 0.3033(3) 0.79379(16) 0.4649(2) 0.0529(6) Uani d . 1
H H1 0.221(4) 0.805(2) 0.435(3) 0.079 Uiso d . 1
O O1 0.17336(19) 0.87396(14) 0.56264(15) 0.0547(5) Uani d . 1
O O2 0.1640(2) 0.89620(13) 0.70698(16) 0.0572(6) Uani d . 1
O O3 -0.39394(18) 0.91901(13) 0.41889(15) 0.0463(5) Uani d . 1
H H3A -0.417(3) 0.925(2) 0.346(3) 0.069 Uiso d . 1
O O4 0.13543(19) 0.62238(14) 0.43400(15) 0.0540(5) Uani d . 1
O O5 0.08046(19) 0.74396(14) 0.35480(15) 0.0544(5) Uani d . 1
O O6 -0.4400(2) 0.59768(14) 0.27280(17) 0.0617(6) Uani d . 1
H H6A -0.450(4) 0.562(3) 0.320(3) 0.093 Uiso d . 1
O O7 0.18233(18) 0.88773(13) 0.28695(14) 0.0477(5) Uani d . 1
O O8 0.17501(19) 0.80715(14) 0.16166(15) 0.0535(5) Uani d . 1
O O9 -0.3862(2) 0.87900(14) 0.05109(16) 0.0571(6) Uani d . 1
H H9A -0.414(3) 0.863(3) 0.102(3) 0.086 Uiso d . 1

loop_
_atom_site_aniso_label
_atom_site_aniso_U_11
_atom_site_aniso_U_22
_atom_site_aniso_U_33
_atom_site_aniso_U_12
_atom_site_aniso_U_13
_atom_site_aniso_U_23
C1 0.0478(17) 0.0524(19) 0.0562(19) 0.0078(14) 0.0152(15) -0.0040(15)
C2 0.0508(18) 0.0513(18) 0.0540(18) 0.0083(14) 0.0124(15) 0.0001(14)
C3 0.0553(19) 0.0525(19) 0.0504(19) 0.0094(15) 0.0145(16) 0.0012(14)
C4 0.0576(19) 0.0492(18) 0.0535(19) 0.0048(14) 0.0173(16) 0.0010(14)
C5 0.058(2) 0.0543(19) 0.0488(17) 0.0078(15) 0.0202(15) 0.0021(14)
C6 0.0563(19) 0.0551(19) 0.0535(19) 0.0074(15) 0.0224(15) 0.0014(15)
C7 0.058(2) 0.0534(19) 0.0530(18) 0.0062(15) 0.0264(16) 0.0021(14)
C8 0.059(2) 0.0562(19) 0.0494(18) 0.0077(15) 0.0212(16) 0.0001(14)
C9 0.0551(19) 0.0526(19) 0.0523(19) 0.0038(15) 0.0174(16) 0.0022(14)
C10 0.0476(17) 0.0562(19) 0.0543(18) -0.0027(14) 0.0197(14) -0.0069(14)
C11 0.0522(18) 0.0495(18) 0.0546(18) -0.0021(14) 0.0175(15) -0.0055(14)
C12 0.0501(18) 0.054(2) 0.0534(18) 0.0014(15) 0.0182(15) -0.0087(15)
C13 0.0492(17) 0.0529(18) 0.0499(17) -0.0002(14) 0.0147(14) -0.0084(14)
C14 0.0475(17) 0.0562(19) 0.0513(18) 0.0060(14) 0.0132(14) -0.0096(15)
C15 0.0478(18) 0.0512(18) 0.0541(18) 0.0099(14) 0.0151(14) -0.0050(14)
C16 0.053(2) 0.0535(19) 0.0556(19) 0.0031(15) 0.0106(15) -0.0124(15)
C17 0.053(2) 0.056(2) 0.0557(19) 0.0064(16) 0.0089(15) -0.0089(15)
C18 0.0517(19) 0.0518(19) 0.0533(19) 0.0046(14) 0.0087(15) -0.0046(14)
C19 0.0514(18) 0.0528(19) 0.0568(19) -0.0025(14) 0.0206(15) -0.0076(15)
C20 0.0519(18) 0.0531(18) 0.0548(19) -0.0015(14) 0.0222(15) -0.0054(14)
C21 0.0501(17) 0.0528(17) 0.0492(16) -0.0032(14) 0.0300(14) -0.0060(14)
C22 0.0527(18) 0.0480(17) 0.0481(16) -0.0022(13) 0.0289(14) -0.0024(13)
C23 0.0517(18) 0.0505(17) 0.0490(17) -0.0005(13) 0.0316(15) 0.0011(13)
C24 0.0530(18) 0.0493(17) 0.0474(16) -0.0003(14) 0.0257(14) 0.0008(13)
C25 0.0521(18) 0.0507(18) 0.0511(17) 0.0010(14) 0.0244(15) 0.0025(14)
C26 0.0527(18) 0.0524(18) 0.0513(17) 0.0007(14) 0.0258(14) 0.0027(14)
C27 0.0531(17) 0.0521(18) 0.0498(17) 0.0018(14) 0.0292(14) 0.0015(14)
Cl1 0.0432(4) 0.0609(5) 0.1063(7) -0.0043(4) 0.0234(4) 0.0243(5)
N1 0.0489(15) 0.0525(16) 0.0535(15) 0.0023(12) 0.0167(13) -0.0046(12)
O1 0.0516(12) 0.0511(12) 0.0533(13) 0.0075(10) 0.0128(10) 0.0001(10)
O2 0.0553(13) 0.0530(13) 0.0504(13) 0.0101(10) 0.0077(11) 0.0061(10)
O3 0.0480(12) 0.0547(12) 0.0529(12) 0.0012(9) 0.0379(10) -0.0018(10)
O4 0.0482(12) 0.0547(13) 0.0548(13) -0.0034(10) 0.0163(10) -0.0088(10)
O5 0.0495(12) 0.0532(13) 0.0531(12) 0.0021(10) 0.0129(10) -0.0142(10)
O6 0.0525(14) 0.0538(14) 0.0596(14) 0.0104(11) 0.0022(11) -0.0142(11)
O7 0.0487(12) 0.0528(12) 0.0507(11) -0.0030(9) 0.0295(10) -0.0088(9)
O8 0.0525(12) 0.0565(13) 0.0567(13) -0.0005(10) 0.0271(11) -0.0127(10)
O9 0.0570(14) 0.0551(13) 0.0542(13) 0.0081(10) 0.0171(11) 0.0046(10)

loop_
_atom_type_symbol
_atom_type_description
_atom_type_scat_dispersion_real
_atom_type_scat_dispersion_imag
_atom_type_scat_source
C C 0.0033 0.0016 'International Tables Vol C Tables 4.2.6.8 and 6.1.1.4'
H H 0.0000 0.0000 'International Tables Vol C Tables 4.2.6.8 and 6.1.1.4'
N N 0.0061 0.0033 'International Tables Vol C Tables 4.2.6.8 and 6.1.1.4'
O O 0.0106 0.0060 'International Tables Vol C Tables 4.2.6.8 and 6.1.1.4'
Cl Cl 0.1484 0.1585 'International Tables Vol C Tables 4.2.6.8 and 6.1.1.4'

loop_
_geom_angle_atom_site_label_1
_geom_angle_atom_site_label_2
_geom_angle_atom_site_label_3
_geom_angle
C2 C1 N1 115.6(3)
C2 C1 H1A 108.4
N1 C1 H1A 108.4
C2 C1 H1B 108.4
N1 C1 H1B 108.4
H1A C1 H1B 107.5
O1 C2 C1 104.4(2)
O1 C2 H2A 110.9
C1 C2 H2A 110.9
O1 C2 H2B 110.9
C1 C2 H2B 110.9
H2A C2 H2B 108.9
O2 C3 O1 120.9(3)
O2 C3 C4 126.6(3)
O1 C3 C4 112.5(3)
C9 C4 C5 115.6(3)
C9 C4 C3 124.9(3)
C5 C4 C3 119.4(3)
C6 C5 C4 122.2(3)
C6 C5 H5 118.9
C4 C5 H5 118.9
C5 C6 C7 122.0(3)
C5 C6 H6 119.0
C7 C6 H6 119.0
O3 C7 C6 120.5(3)
O3 C7 C8 122.4(3)
C6 C7 C8 117.0(3)
C9 C8 C7 121.9(3)
C9 C8 H8 119.0
C7 C8 H8 119.0
C8 C9 C4 121.1(3)
C8 C9 H9 119.4
C4 C9 H9 119.4
N1 C10 C11 120.9(3)
N1 C10 H10A 107.1
C11 C10 H10A 107.1
N1 C10 H10B 107.1
C11 C10 H10B 107.1
H10A C10 H10B 106.8
O4 C11 C10 114.7(3)
O4 C11 H11A 108.6
C10 C11 H11A 108.6
O4 C11 H11B 108.6
C10 C11 H11B 108.6
H11A C11 H11B 107.6
O5 C12 O4 122.5(3)
O5 C12 C13 121.3(3)
O4 C12 C13 116.2(3)
C14 C13 C18 118.2(3)
C14 C13 C12 123.8(3)
C18 C13 C12 118.0(3)
C15 C14 C13 121.3(3)
C15 C14 H14 119.3
C13 C14 H14 119.3
C14 C15 C16 121.1(3)
C14 C15 H15 119.5
C16 C15 H15 119.5
O6 C16 C17 119.4(3)
O6 C16 C15 122.7(3)
C17 C16 C15 117.9(3)
C18 C17 C16 122.4(3)
C18 C17 H17 118.8
C16 C17 H17 118.8
C17 C18 C13 119.1(3)
C17 C18 H18 120.4
C13 C18 H18 120.4
C20 C19 N1 114.7(3)
C20 C19 H19A 108.6
N1 C19 H19A 108.6
C20 C19 H19B 108.6
N1 C19 H19B 108.6
H19A C19 H19B 107.6
C19 C20 O7 109.0(3)
C19 C20 H20A 109.9
O7 C20 H20A 109.9
C19 C20 H20B 109.9
O7 C20 H20B 109.9
H20A C20 H20B 108.3
O8 C21 O7 124.5(3)
O8 C21 C22 127.1(3)
O7 C21 C22 108.4(2)
C27 C22 C23 117.5(3)
C27 C22 C21 127.6(3)
C23 C22 C21 114.9(3)
C22 C23 C24 120.9(3)
C22 C23 H23 119.5
C24 C23 H23 119.5
C23 C24 C25 121.1(3)
C23 C24 H24 119.5
C25 C24 H24 119.5
O9 C25 C26 120.2(3)
O9 C25 C24 122.4(3)
C26 C25 C24 117.4(3)
C27 C26 C25 121.6(3)
C27 C26 H26 119.2
C25 C26 H26 119.2
C26 C27 C22 121.5(3)
C26 C27 H27 119.3
C22 C27 H27 119.3
C10 N1 C1 112.3(2)
C10 N1 C19 111.6(2)
C1 N1 C19 112.3(2)
C10 N1 H1 109(2)
C1 N1 H1 105(2)
C19 N1 H1 105(2)
C3 O1 C2 112.3(2)
C7 O3 H3A 109.5(19)
C12 O4 C11 118.8(3)
C16 O6 H6A 110(3)
C21 O7 C20 113.1(2)
C25 O9 H9A 109(2)

loop_
_geom_bond_atom_site_label_1
_geom_bond_atom_site_label_2
_geom_bond_distance
C1 C2 1.505(4)
C1 N1 1.528(4)
C1 H1A 0.9700
C1 H1B 0.9700
C2 O1 1.433(4)
C2 H2A 0.9700
C2 H2B 0.9700
C3 O2 1.207(4)
C3 O1 1.356(4)
C3 C4 1.450(5)
C4 C9 1.379(4)
C4 C5 1.410(4)
C5 C6 1.323(4)
C5 H5 0.9300
C6 C7 1.365(4)
C6 H6 0.9300
C7 O3 1.343(4)
C7 C8 1.375(4)
C8 C9 1.358(4)
C8 H8 0.9300
C9 H9 0.9300
C10 N1 1.490(4)
C10 C11 1.494(4)
C10 H10A 0.9700
C10 H10B 0.9700
C11 O4 1.421(4)
C11 H11A 0.9700
C11 H11B 0.9700
C12 O5 1.222(4)
C12 O4 1.309(4)
C12 C13 1.472(4)
C13 C14 1.383(5)
C13 C18 1.401(4)
C14 C15 1.341(4)
C14 H14 0.9300
C15 C16 1.382(4)
C15 H15 0.9300
C16 O6 1.360(4)
C16 C17 1.367(5)
C17 C18 1.358(5)
C17 H17 0.9300
C18 H18 0.9300
C19 C20 1.457(4)
C19 N1 1.542(4)
C19 H19A 0.9700
C19 H19B 0.9700
C20 O7 1.457(4)
C20 H20A 0.9700
C20 H20B 0.9700
C21 O8 1.155(3)
C21 O7 1.372(3)
C21 C22 1.493(4)
C22 C27 1.368(4)
C22 C23 1.373(4)
C23 C24 1.374(4)
C23 H23 0.9300
C24 C25 1.375(4)
C24 H24 0.9300
C25 O9 1.359(4)
C25 C26 1.365(4)
C26 C27 1.361(4)
C26 H26 0.9300
C27 H27 0.9300
N1 H1 0.92(4)
O3 H3A 1.01(4)
O6 H6A 0.95(4)
O9 H9A 0.98(4)

loop_
_geom_hbond_atom_site_label_D
_geom_hbond_atom_site_label_H
_geom_hbond_atom_site_label_A
_geom_hbond_site_symmetry_A
_geom_hbond_distance_DH
_geom_hbond_distance_HA
_geom_hbond_distance_DA
_geom_hbond_angle_DHA
_geom_hbond_publ_flag
N1 H1 O1 . 0.92(4) 2.45(4) 2.825(3) 105(3) yes
N1 H1 O5 . 0.92(4) 1.89(4) 2.632(3) 135(3) yes
N1 H1 O7 . 0.92(4) 2.46(4) 2.881(3) 108(3) yes
O3 H3A Cl1 2 1.01(4) 2.03(4) 3.022(2) 170(3) yes
O6 H6A Cl1 1_455 0.95(4) 2.31(4) 2.978(3) 127(3) yes
O9 H9A Cl1 2 0.98(4) 2.20(4) 3.002(3) 139(3) yes
C2 H2A O8 4_576 0.97 2.59 3.303(4) 130.5 yes
C2 H2B O6 4_676 0.97 2.55 3.082(4) 114.7 yes
C10 H10A O8 4_576 0.97 2.51 3.434(4) 159.8 yes
C11 H11A O2 4_575 0.97 2.45 3.306(4) 147.2 yes
C20 H20A Cl1 2_655 0.97 2.77 3.641(3) 150.3 yes

loop_
_geom_torsion_atom_site_label_1
_geom_torsion_atom_site_label_2
_geom_torsion_atom_site_label_3
_geom_torsion_atom_site_label_4
_geom_torsion
_geom_torsion_publ_flag
N1 C1 C2 O1 -54.9(3) yes
O2 C3 C4 C9 178.1(3) ?
O1 C3 C4 C9 -1.9(5) ?
O2 C3 C4 C5 -6.1(5) ?
O1 C3 C4 C5 173.9(3) ?
C9 C4 C5 C6 -3.7(5) ?
C3 C4 C5 C6 -179.8(3) ?
C4 C5 C6 C7 3.0(5) ?
C5 C6 C7 O3 178.4(3) ?
C5 C6 C7 C8 -0.8(5) ?
O3 C7 C8 C9 -179.7(3) ?
C6 C7 C8 C9 -0.5(5) ?
C7 C8 C9 C4 -0.5(5) ?
C5 C4 C9 C8 2.4(5) ?
C3 C4 C9 C8 178.3(3) ?
N1 C10 C11 O4 -80.6(4) yes
O5 C12 C13 C14 176.2(3) ?
O4 C12 C13 C14 -0.7(5) ?
O5 C12 C13 C18 -4.9(5) ?
O4 C12 C13 C18 178.1(3) ?
C18 C13 C14 C15 -0.9(5) ?
C12 C13 C14 C15 178.0(3) ?
C13 C14 C15 C16 -0.3(5) ?
C14 C15 C16 O6 -178.1(3) ?
C14 C15 C16 C17 -0.4(5) ?
O6 C16 C17 C18 -179.7(3) ?
C15 C16 C17 C18 2.5(5) ?
C16 C17 C18 C13 -3.7(5) ?
C14 C13 C18 C17 2.8(5) ?
C12 C13 C18 C17 -176.1(3) ?
N1 C19 C20 O7 -55.3(3) yes
O8 C21 C22 C27 -172.4(3) ?
O7 C21 C22 C27 7.8(4) ?
O8 C21 C22 C23 9.2(5) ?
O7 C21 C22 C23 -170.6(2) ?
C27 C22 C23 C24 -0.4(4) ?
C21 C22 C23 C24 178.2(3) ?
C22 C23 C24 C25 -0.4(5) ?
C23 C24 C25 O9 -179.7(3) ?
C23 C24 C25 C26 1.5(4) ?
O9 C25 C26 C27 179.2(3) ?
C24 C25 C26 C27 -2.0(5) ?
C25 C26 C27 C22 1.3(5) ?
C23 C22 C27 C26 0.0(4) ?
C21 C22 C27 C26 -178.4(3) ?
C11 C10 N1 C1 168.6(3) ?
C11 C10 N1 C19 -64.2(4) ?
C2 C1 N1 C10 -61.3(3) ?
C2 C1 N1 C19 172.0(3) ?
C20 C19 N1 C10 168.9(3) ?
C20 C19 N1 C1 -64.0(3) ?
O2 C3 O1 C2 0.5(4) ?
C4 C3 O1 C2 -179.6(3) ?
C1 C2 O1 C3 -171.1(3) yes
O5 C12 O4 C11 -11.8(4) ?
C13 C12 O4 C11 165.1(3) ?
C10 C11 O4 C12 69.7(4) yes
O8 C21 O7 C20 2.2(4) ?
C22 C21 O7 C20 -178.0(2) ?
C19 C20 O7 C21 -86.0(3) yes

loop_
_cod_related_entry_id
_cod_related_entry_database
_cod_related_entry_code
1 ChemSpider 21126116
